data_2020245
loop_
_publ_author_name
'Fuhrmann, J.'
'Pickardt, J.'

_publ_section_title
;
 Structure of Mn2 Si S4
;
_journal_name_full 'Acta Crystallographica C (39,1983-)'
_journal_page_first 1808
_journal_page_last 1809
_journal_volume 45
_journal_year 1989
_chemical_formula_sum 'Mn2 S4 Si'
_chemical_name_systematic 'Mn2 (Si S4)'
_space_group_IT_number 62
_symmetry_space_group_name_Hall '-P 2ac 2n'
_symmetry_space_group_name_H-M 'P n m a'
_cell_angle_alpha 90
_cell_angle_beta 90
_cell_angle_gamma 90
_cell_formula_units_Z 4
_cell_length_a 12.688
_cell_length_b 7.429
_cell_length_c 5.942
_cell_volume 560.088
_citation_journal_id_ASTM ACSCEE
_cod_data_source_file Fuhrmann_ACSCEE_1989_791.cif
_cod_data_source_block Mn2S4Si1
_cod_original_cell_volume 560.0878
_cod_original_formula_sum 'Mn2 S4 Si1'
_cod_database_code 2020245

loop_
_symmetry_equiv_pos_as_xyz
x,y,z
-x+1/2,-y,z+1/2
x+1/2,-y+1/2,-z+1/2
-x,y+1/2,-z
-x,-y,-z
x-1/2,y,-z-1/2
-x-1/2,y-1/2,z-1/2
x,-y-1/2,z

loop_
_atom_site_label
_atom_site_type_symbol
_atom_site_fract_x
_atom_site_fract_y
_atom_site_fract_z
_atom_site_occupancy
_atom_site_U_iso_or_equiv
Mn2 Mn+2 0.22946 0.25 0.5105 1 0.0
Mn1 Mn+2 0 0 0 1 0.0
Si1 Si+4 0.40964 0.25 0.09316 1 0.0
S1 S-2 0.4071 0.25 0.73915 1 0.0
S3 S-2 0.33299 0.02463 0.24595 1 0.0
S2 S-2 0.56466 0.25 0.23667 1 0.0
